data_4025880
loop_
_publ_author_name
'Amit N. Patwa'
'Rajesh G. Gonnade'
'Vaijayanti A. Kumar'
'Mohan M. Bhadbhade'
'Krishna N. Ganesh'

_publ_section_title
;
 Ferrocene-Bis(thymine/uracil) Conjugates: Base Pairing Directed, Spacer
 Dependent Self-Assembly and Supramolecular Packing
;
_journal_name_full 'Journal of Organic Chemistry'
_journal_page_first 8705
_journal_page_last 8708
_journal_paper_doi 10.1021/jo101813z
_journal_volume 75
_journal_year 2010
_chemical_formula_moiety 'C22 H22 Fe N4 O4, O0.48,2.07(O)'
_chemical_formula_sum 'C22 H22 Fe N4 O6.55'
_chemical_formula_weight 503.09
_chemical_name_systematic
; 
 ? 
;
_space_group_IT_number 14
_symmetry_cell_setting monoclinic
_symmetry_space_group_name_Hall '-P 2yn'
_symmetry_space_group_name_H-M 'P 1 21/n 1'
_atom_sites_solution_hydrogens geom
_atom_sites_solution_primary direct
_atom_sites_solution_secondary difmap
_audit_creation_method SHELXL-97
_cell_angle_alpha 90.00
_cell_angle_beta 109.697(7)
_cell_angle_gamma 90.00
_cell_formula_units_Z 4
_cell_length_a 11.529(5)
_cell_length_b 12.016(5)
_cell_length_c 16.731(7)
_cell_measurement_temperature 297(2)
_cell_volume 2182.2(16)
_computing_cell_refinement 'SAINT (Bruker, 2003)'
_computing_data_collection 'SMART (Bruker, 2003)'
_computing_data_reduction SAINT
_computing_publication_material 'SHELXTL (Bruker, 2003)'
_computing_structure_refinement 'SHELXL-97 (Sheldrick, 1997)'
_computing_structure_solution 'SHELXS-97 (Sheldrick, 1990)'
_diffrn_ambient_temperature 297(2)
_diffrn_measured_fraction_theta_full 1.000
_diffrn_measured_fraction_theta_max 1.000
_diffrn_measurement_device_type 'Bruker Smart APEX'
_diffrn_measurement_method 'Phi and Omega Scan'
_diffrn_radiation_monochromator graphite
_diffrn_radiation_source 'fine-focus sealed tube'
_diffrn_radiation_type MoK\a
_diffrn_radiation_wavelength 0.71073
_diffrn_reflns_av_R_equivalents 0.0313
_diffrn_reflns_av_sigmaI/netI 0.0276
_diffrn_reflns_limit_h_max 13
_diffrn_reflns_limit_h_min -13
_diffrn_reflns_limit_k_max 14
_diffrn_reflns_limit_k_min -14
_diffrn_reflns_limit_l_max 19
_diffrn_reflns_limit_l_min -19
_diffrn_reflns_number 15426
_diffrn_reflns_theta_full 25.00
_diffrn_reflns_theta_max 25.00
_diffrn_reflns_theta_min 2.13
_exptl_absorpt_coefficient_mu 0.742
_exptl_absorpt_correction_T_max 0.949
_exptl_absorpt_correction_T_min 0.844
_exptl_absorpt_correction_type multi-scan
_exptl_absorpt_process_details 'bruker sadabs'
_exptl_crystal_colour yellow
_exptl_crystal_density_diffrn 1.531
_exptl_crystal_density_method 'not measured'
_exptl_crystal_description plate
_exptl_crystal_F_000 1041.6
_exptl_crystal_size_max 0.45
_exptl_crystal_size_mid 0.19
_exptl_crystal_size_min 0.07
_refine_diff_density_max 0.603
_refine_diff_density_min -0.470
_refine_diff_density_rms 0.064
_refine_ls_extinction_method none
_refine_ls_goodness_of_fit_ref 1.257
_refine_ls_hydrogen_treatment mixed
_refine_ls_matrix_type full
_refine_ls_number_parameters 403
_refine_ls_number_reflns 3842
_refine_ls_number_restraints 0
_refine_ls_restrained_S_all 1.257
_refine_ls_R_factor_all 0.0465
_refine_ls_R_factor_gt 0.0389
_refine_ls_shift/su_max 0.001
_refine_ls_shift/su_mean 0.000
_refine_ls_structure_factor_coef Fsqd
_refine_ls_weighting_details 'calc w=1/[\s^2^(Fo^2^)+(0.0452P)^2^+0.3497P] where P=(Fo^2^+2Fc^2^)/3'
_refine_ls_weighting_scheme calc
_refine_ls_wR_factor_gt 0.0938
_refine_ls_wR_factor_ref 0.0977
_reflns_number_gt 3286
_reflns_number_total 3842
_reflns_threshold_expression >2sigma(I)
_cod_data_source_file jo101813z_si_002.cif
_cod_data_source_block junk
_cod_original_sg_symbol_H-M 'P 21/n'
_cod_database_code 4025880

loop_
_symmetry_equiv_pos_as_xyz
'x, y, z'
'-x+1/2, y+1/2, -z+1/2'
'-x, -y, -z'
'x-1/2, -y-1/2, z-1/2'

loop_
_atom_site_label
_atom_site_type_symbol
_atom_site_fract_x
_atom_site_fract_y
_atom_site_fract_z
_atom_site_U_iso_or_equiv
_atom_site_adp_type
_atom_site_occupancy
_atom_site_symmetry_multiplicity
_atom_site_calc_flag
_atom_site_refinement_flags
_atom_site_disorder_assembly
_atom_site_disorder_group
Fe1 Fe 1.10229(3) 0.98080(3) 0.18487(2) 0.03765(13) Uani 1 1 d . . .
O2' O 0.89462(16) 1.35465(13) 0.22778(10) 0.0508(4) Uani 1 1 d . . .
O4' O 1.12234(19) 1.53002(14) 0.46915(11) 0.0597(5) Uani 1 1 d . . .
O2 O 0.90877(17) 0.64182(13) 0.26805(10) 0.0496(4) Uani 1 1 d . . .
O4 O 0.6754(2) 0.46922(15) 0.02796(13) 0.0761(7) Uani 1 1 d . . .
N1 N 0.79096(16) 0.74955(14) 0.15896(11) 0.0352(4) Uani 1 1 d . . .
N3 N 0.78390(18) 0.55789(18) 0.14836(12) 0.0422(5) Uiso 1 1 d . . .
H3 H 0.822(3) 0.494(3) 0.173(2) 0.099(12) Uiso 1 1 d . . .
N1' N 1.01068(16) 1.24836(14) 0.33820(11) 0.0344(4) Uani 1 1 d . . .
N3' N 1.00689(19) 1.43858(16) 0.35129(12) 0.0402(5) Uani 1 1 d . . .
H3' H 0.983(2) 1.498(2) 0.3282(15) 0.033(6) Uiso 1 1 d . . .
C6 C 0.7102(2) 0.75451(19) 0.07600(14) 0.0373(5) Uani 1 1 d . . .
H6 H 0.692(2) 0.826(2) 0.0595(14) 0.037(6) Uiso 1 1 d . . .
C6' C 1.0897(2) 1.24427(19) 0.42148(14) 0.0359(5) Uani 1 1 d . . .
H6' H 1.111(2) 1.175(2) 0.4381(13) 0.035(6) Uiso 1 1 d . . .
C5' C 1.1292(2) 1.33352(19) 0.47040(13) 0.0376(5) Uani 1 1 d . . .
C4' C 1.0893(2) 1.44091(19) 0.43383(14) 0.0396(5) Uani 1 1 d . . .
C2 C 0.8329(2) 0.64966(17) 0.19658(14) 0.0364(5) Uani 1 1 d . . .
C2' C 0.9660(2) 1.34722(17) 0.30079(13) 0.0355(5) Uani 1 1 d . . .
C5 C 0.6651(2) 0.66575(19) 0.02837(14) 0.0398(5) Uani 1 1 d . . .
C7' C 0.9806(2) 1.14484(19) 0.28761(16) 0.0378(5) Uani 1 1 d . . .
H7B' H 0.905(2) 1.154(2) 0.2457(16) 0.044(7) Uiso 1 1 d . . .
H7A' H 0.972(2) 1.089(2) 0.3248(14) 0.038(6) Uiso 1 1 d . . .
C7 C 0.8589(2) 0.85182(18) 0.19804(16) 0.0382(5) Uani 1 1 d . . .
H7B H 0.880(2) 0.8435(18) 0.2570(15) 0.035(6) Uiso 1 1 d . . .
H7A H 0.801(2) 0.9117(19) 0.1790(13) 0.034(6) Uiso 1 1 d . . .
C25 C 1.0860(2) 0.81656(19) 0.21064(17) 0.0425(5) Uani 1 1 d . . .
H25 H 1.110(2) 0.786(2) 0.2609(16) 0.049(7) Uiso 1 1 d . . .
C25' C 1.1917(2) 1.0605(2) 0.29648(17) 0.0477(6) Uani 1 1 d . . .
H25' H 1.211(2) 1.027(2) 0.3512(18) 0.050(7) Uiso 1 1 d . . .
C24 C 0.9678(2) 0.86312(17) 0.16997(13) 0.0354(5) Uani 1 1 d . . .
C4 C 0.7047(2) 0.5577(2) 0.06461(15) 0.0464(6) Uani 1 1 d . . .
C24' C 1.0791(2) 1.11638(17) 0.25231(14) 0.0363(5) Uani 1 1 d . . .
C23 C 0.9664(3) 0.9032(2) 0.08965(16) 0.0465(6) Uani 1 1 d . . .
H23 H 0.900(2) 0.932(2) 0.0505(16) 0.050(7) Uiso 1 1 d . . .
C11' C 1.2126(3) 1.3267(3) 0.56093(17) 0.0529(7) Uani 1 1 d . . .
H11D H 1.240(3) 1.254(3) 0.5756(19) 0.076(10) Uiso 1 1 d . . .
H11E H 1.175(3) 1.350(3) 0.597(2) 0.083(11) Uiso 1 1 d . . .
H11F H 1.283(3) 1.371(3) 0.5709(18) 0.072(10) Uiso 1 1 d . . .
C22' C 1.0851(3) 1.1497(2) 0.17211(17) 0.0483(6) Uani 1 1 d . . .
H22' H 1.022(2) 1.189(2) 0.1292(17) 0.055(8) Uiso 1 1 d . . .
C22 C 1.0831(3) 0.8817(2) 0.08232(18) 0.0556(7) Uani 1 1 d . . .
H22 H 1.105(3) 0.901(2) 0.0355(18) 0.068(9) Uiso 1 1 d . . .
C11 C 0.5779(3) 0.6720(3) -0.06092(17) 0.0564(7) Uani 1 1 d . . .
H11A H 0.560(2) 0.749(3) -0.0769(17) 0.064(8) Uiso 1 1 d . . .
H11B H 0.503(3) 0.632(3) -0.066(2) 0.093(12) Uiso 1 1 d . . .
H11C H 0.617(3) 0.636(3) -0.0971(19) 0.076(10) Uiso 1 1 d . . .
C21' C 1.2651(3) 1.0599(3) 0.2435(2) 0.0620(8) Uani 1 1 d . . .
H21' H 1.337(3) 1.024(2) 0.2542(19) 0.068(9) Uiso 1 1 d . . .
C21 C 1.1565(3) 0.8283(2) 0.15652(19) 0.0543(7) Uani 1 1 d . . .
H21 H 1.239(3) 0.810(2) 0.1712(16) 0.056(8) Uiso 1 1 d . . .
C3A C 1.1996(3) 1.1149(2) 0.1671(2) 0.0605(8) Uani 1 1 d . . .
H3A H 1.227(3) 1.121(2) 0.1204(18) 0.064(8) Uiso 1 1 d . . .
O5 O 0.0148(19) 0.4328(13) 0.0659(12) 0.112(8) Uiso 0.32(3) 1 d P . .
O6 O -0.047(5) 0.422(2) 0.026(3) 0.198(19) Uiso 0.28(5) 1 d P . .
O7 O 0.0726(13) 0.3966(11) 0.0555(10) 0.077(4) Uiso 0.37(2) 1 d P . .
O8 O -0.006(3) 0.431(4) -0.023(3) 0.302(18) Uiso 0.58(7) 1 d P . .
O9 O 0.0561(18) 0.3915(10) 0.0043(15) 0.093(5) Uiso 0.52(4) 1 d P . .
O10 O -0.015(2) 0.3779(19) -0.0239(13) 0.054(11) Uiso 0.16(3) 1 d P . .
O11 O 0.0081(17) 0.4063(17) -0.0450(15) 0.028(10) Uiso 0.12(2) 1 d P . .
O12 O 0.0976(15) 0.3683(12) 0.0343(10) 0.030(6) Uiso 0.20(3) 1 d P . .

loop_
_atom_site_aniso_label
_atom_site_aniso_U_11
_atom_site_aniso_U_22
_atom_site_aniso_U_33
_atom_site_aniso_U_23
_atom_site_aniso_U_13
_atom_site_aniso_U_12
Fe1 0.0424(2) 0.0293(2) 0.0434(2) -0.00607(14) 0.01717(15) -0.00306(13)
O2' 0.0647(11) 0.0343(9) 0.0392(9) 0.0001(7) -0.0013(8) 0.0057(8)
O4' 0.0798(13) 0.0365(10) 0.0517(10) -0.0111(8) 0.0077(9) -0.0087(9)
O2 0.0635(11) 0.0350(9) 0.0389(9) 0.0026(7) 0.0021(8) 0.0026(8)
O4 0.1004(17) 0.0358(11) 0.0637(12) -0.0122(9) -0.0098(11) -0.0033(10)
N1 0.0397(10) 0.0247(9) 0.0379(10) 0.0003(8) 0.0087(8) -0.0004(8)
N1' 0.0407(10) 0.0261(9) 0.0350(9) -0.0015(7) 0.0109(8) 0.0001(8)
N3' 0.0533(12) 0.0247(10) 0.0372(10) 0.0017(9) 0.0082(9) 0.0049(9)
C6 0.0379(12) 0.0304(12) 0.0417(12) 0.0064(10) 0.0109(10) 0.0051(10)
C6' 0.0409(12) 0.0294(12) 0.0367(12) 0.0062(10) 0.0122(9) 0.0041(10)
C5' 0.0400(12) 0.0385(13) 0.0342(11) 0.0012(10) 0.0122(9) -0.0012(10)
C4' 0.0466(13) 0.0348(12) 0.0385(12) -0.0043(10) 0.0159(10) -0.0032(10)
C2 0.0437(12) 0.0273(11) 0.0375(12) 0.0007(9) 0.0127(10) -0.0006(9)
C2' 0.0419(12) 0.0282(11) 0.0355(12) 0.0008(9) 0.0118(10) 0.0019(9)
C5 0.0416(12) 0.0380(13) 0.0369(12) 0.0000(10) 0.0094(10) 0.0003(10)
C7' 0.0416(13) 0.0267(11) 0.0428(13) -0.0020(10) 0.0111(11) -0.0019(10)
C7 0.0443(13) 0.0257(12) 0.0411(13) -0.0040(10) 0.0097(11) 0.0020(10)
C25 0.0516(14) 0.0281(12) 0.0483(14) 0.0014(11) 0.0175(12) 0.0059(10)
C25' 0.0427(13) 0.0469(15) 0.0490(15) -0.0148(12) 0.0093(11) -0.0040(11)
C24 0.0451(12) 0.0227(10) 0.0368(11) -0.0055(9) 0.0117(10) -0.0033(9)
C4 0.0519(14) 0.0364(13) 0.0446(13) -0.0053(11) 0.0080(11) -0.0037(11)
C24' 0.0423(12) 0.0234(11) 0.0420(12) -0.0073(9) 0.0127(10) -0.0052(9)
C23 0.0606(16) 0.0344(13) 0.0386(13) -0.0045(10) 0.0092(12) -0.0091(12)
C11' 0.0582(17) 0.0567(18) 0.0356(13) 0.0012(13) 0.0050(12) -0.0044(15)
C22' 0.0670(17) 0.0290(13) 0.0507(15) -0.0040(11) 0.0220(13) -0.0095(12)
C22 0.087(2) 0.0380(14) 0.0543(16) -0.0132(12) 0.0409(16) -0.0119(14)
C11 0.0662(19) 0.0516(18) 0.0411(14) -0.0004(13) 0.0046(13) 0.0041(15)
C21' 0.0405(15) 0.0612(18) 0.087(2) -0.0292(17) 0.0247(15) -0.0114(14)
C21 0.0620(18) 0.0354(14) 0.0778(19) -0.0073(13) 0.0396(16) 0.0060(12)
C3A 0.075(2) 0.0473(16) 0.075(2) -0.0190(15) 0.0453(18) -0.0270(14)

loop_
_atom_type_symbol
_atom_type_description
_atom_type_scat_dispersion_real
_atom_type_scat_dispersion_imag
_atom_type_scat_source
C C 0.0033 0.0016 'International Tables Vol C Tables 4.2.6.8 and 6.1.1.4'
H H 0.0000 0.0000 'International Tables Vol C Tables 4.2.6.8 and 6.1.1.4'
N N 0.0061 0.0033 'International Tables Vol C Tables 4.2.6.8 and 6.1.1.4'
O O 0.0106 0.0060 'International Tables Vol C Tables 4.2.6.8 and 6.1.1.4'
Fe Fe 0.3463 0.8444 'International Tables Vol C Tables 4.2.6.8 and 6.1.1.4'

loop_
_geom_angle_atom_site_label_1
_geom_angle_atom_site_label_2
_geom_angle_atom_site_label_3
_geom_angle
_geom_angle_site_symmetry_1
_geom_angle_site_symmetry_3
_geom_angle_publ_flag
C21' Fe1 C22 119.95(12) . . ?
C21' Fe1 C25' 40.67(11) . . ?
C22 Fe1 C25' 157.22(12) . . ?
C21' Fe1 C3A 40.49(13) . . ?
C22 Fe1 C3A 104.33(12) . . ?
C25' Fe1 C3A 68.32(12) . . ?
C21' Fe1 C25 118.99(13) . . ?
C22 Fe1 C25 67.76(11) . . ?
C25' Fe1 C25 108.30(11) . . ?
C3A Fe1 C25 152.57(12) . . ?
C21' Fe1 C21 103.06(13) . . ?
C22 Fe1 C21 40.12(12) . . ?
C25' Fe1 C21 122.24(12) . . ?
C3A Fe1 C21 116.60(12) . . ?
C25 Fe1 C21 40.49(11) . . ?
C21' Fe1 C23 158.13(12) . . ?
C22 Fe1 C23 40.56(11) . . ?
C25' Fe1 C23 160.84(11) . . ?
C3A Fe1 C23 124.10(12) . . ?
C25 Fe1 C23 67.85(10) . . ?
C21 Fe1 C23 67.92(12) . . ?
C21' Fe1 C22' 68.18(13) . . ?
C22 Fe1 C22' 120.89(11) . . ?
C25' Fe1 C22' 68.35(11) . . ?
C3A Fe1 C22' 40.53(12) . . ?
C25 Fe1 C22' 165.74(11) . . ?
C21 Fe1 C22' 153.28(11) . . ?
C23 Fe1 C22' 110.46(11) . . ?
C21' Fe1 C24' 68.55(11) . . ?
C22 Fe1 C24' 158.49(11) . . ?
C25' Fe1 C24' 40.81(10) . . ?
C3A Fe1 C24' 68.49(11) . . ?
C25 Fe1 C24' 127.82(10) . . ?
C21 Fe1 C24' 161.36(11) . . ?
C23 Fe1 C24' 125.69(11) . . ?
C22' Fe1 C24' 40.72(9) . . ?
C21' Fe1 C24 156.43(12) . . ?
C22 Fe1 C24 68.39(10) . . ?
C25' Fe1 C24 124.21(10) . . ?
C3A Fe1 C24 163.06(12) . . ?
C25 Fe1 C24 40.50(9) . . ?
C21 Fe1 C24 68.36(10) . . ?
C23 Fe1 C24 40.67(9) . . ?
C22' Fe1 C24 128.99(10) . . ?
C24' Fe1 C24 112.40(9) . . ?
C2 N1 C6 120.83(18) . . ?
C2 N1 C7 118.17(18) . . ?
C6 N1 C7 118.77(18) . . ?
C2 N3 C4 126.5(2) . . ?
C2' N1' C6' 120.83(18) . . ?
C2' N1' C7' 119.46(18) . . ?
C6' N1' C7' 119.60(18) . . ?
C2' N3' C4' 127.5(2) . . ?
C5 C6 N1 124.1(2) . . ?
C5' C6' N1' 124.2(2) . . ?
C6' C5' C4' 117.9(2) . . ?
C6' C5' C11' 123.2(2) . . ?
C4' C5' C11' 119.0(2) . . ?
O4' C4' N3' 119.8(2) . . ?
O4' C4' C5' 125.4(2) . . ?
N3' C4' C5' 114.8(2) . . ?
O2 C2 N1 122.9(2) . . ?
O2 C2 N3 122.0(2) . . ?
N1 C2 N3 115.1(2) . . ?
O2' C2' N1' 123.1(2) . . ?
O2' C2' N3' 122.2(2) . . ?
N1' C2' N3' 114.72(19) . . ?
C6 C5 C4 117.8(2) . . ?
C6 C5 C11 123.7(2) . . ?
C4 C5 C11 118.5(2) . . ?
N1' C7' C24' 110.99(18) . . ?
N1 C7 C24 108.20(18) . . ?
C21 C25 C24 108.7(2) . . ?
C21 C25 Fe1 69.76(14) . . ?
C24 C25 Fe1 70.08(13) . . ?
C21' C25' C24' 108.0(3) . . ?
C21' C25' Fe1 69.46(16) . . ?
C24' C25' Fe1 69.91(13) . . ?
C25 C24 C23 106.9(2) . . ?
C25 C24 C7 126.1(2) . . ?
C23 C24 C7 126.0(2) . . ?
C25 C24 Fe1 69.42(14) . . ?
C23 C24 Fe1 69.40(13) . . ?
C7 C24 Fe1 135.13(15) . . ?
O4 C4 N3 119.0(2) . . ?
O4 C4 C5 125.5(2) . . ?
N3 C4 C5 115.5(2) . . ?
C22' C24' C25' 107.2(2) . . ?
C22' C24' C7' 126.6(2) . . ?
C25' C24' C7' 125.9(2) . . ?
C22' C24' Fe1 69.41(13) . . ?
C25' C24' Fe1 69.27(13) . . ?
C7' C24' Fe1 131.38(15) . . ?
C22 C23 C24 108.2(2) . . ?
C22 C23 Fe1 69.52(15) . . ?
C24 C23 Fe1 69.93(13) . . ?
C3A C22' C24' 108.4(3) . . ?
C3A C22' Fe1 69.67(15) . . ?
C24' C22' Fe1 69.88(13) . . ?
C21 C22 C23 108.4(2) . . ?
C21 C22 Fe1 70.09(15) . . ?
C23 C22 Fe1 69.92(14) . . ?
C3A C21' C25' 108.3(3) . . ?
C3A C21' Fe1 69.97(16) . . ?
C25' C21' Fe1 69.87(15) . . ?
C22 C21 C25 107.9(3) . . ?
C22 C21 Fe1 69.79(15) . . ?
C25 C21 Fe1 69.75(14) . . ?
C21' C3A C22' 108.0(3) . . ?
C21' C3A Fe1 69.54(16) . . ?
C22' C3A Fe1 69.81(15) . . ?
O6 O5 O7 107(4) . . ?
O6 O5 O9 76(4) . . ?
O7 O5 O9 34.3(14) . . ?
O6 O5 O8 49(4) . . ?
O7 O5 O8 70(3) . . ?
O9 O5 O8 36(2) . . ?
O6 O5 O12 97(4) . . ?
O7 O5 O12 9.6(12) . . ?
O9 O5 O12 25.5(7) . . ?
O8 O5 O12 61(2) . . ?
O6 O5 O10 46(4) . . ?
O7 O5 O10 61.7(18) . . ?
O9 O5 O10 31.0(12) . . ?
O8 O5 O10 24(2) . . ?
O12 O5 O10 52.2(12) . . ?
O6 O5 O8 84(2) . 3_565 ?
O7 O5 O8 108.9(19) . 3_565 ?
O9 O5 O8 90.7(17) . 3_565 ?
O8 O5 O8 68(3) . 3_565 ?
O12 O5 O8 107.2(17) . 3_565 ?
O10 O5 O8 91.8(17) . 3_565 ?
O5 O6 O8 96(6) . . ?
O5 O6 O10 105(5) . . ?
O8 O6 O10 33(3) . . ?
O5 O6 O7 38(3) . . ?
O8 O6 O7 69(4) . . ?
O10 O6 O7 67(3) . . ?
O5 O6 O9 70(4) . . ?
O8 O6 O9 37(4) . . ?
O10 O6 O9 35.0(19) . . ?
O7 O6 O9 34.4(18) . . ?
O5 O6 O11 100(5) . . ?
O8 O6 O11 13(3) . . ?
O10 O6 O11 20.3(14) . . ?
O7 O6 O11 67(2) . . ?
O9 O6 O11 32.7(12) . . ?
O5 O6 O12 56(3) . . ?
O8 O6 O12 56(4) . . ?
O10 O6 O12 50(2) . . ?
O7 O6 O12 17.7(10) . . ?
O9 O6 O12 19.3(11) . . ?
O11 O6 O12 51.8(16) . . ?
O12 O7 O9 49.7(15) . . ?
O12 O7 O5 157(3) . . ?
O9 O7 O5 109(2) . . ?
O12 O7 O6 122(3) . . ?
O9 O7 O6 78(2) . . ?
O5 O7 O6 35.3(17) . . ?
O12 O7 O8 85(2) . . ?
O9 O7 O8 35(2) . . ?
O5 O7 O8 75(2) . . ?
O6 O7 O8 47.0(18) . . ?
O12 O7 O10 72(2) . . ?
O9 O7 O10 31.1(14) . . ?
O5 O7 O10 85(2) . . ?
O6 O7 O10 50(2) . . ?
O8 O7 O10 27.1(18) . . ?
O12 O7 O11 65.4(18) . . ?
O9 O7 O11 15.9(14) . . ?
O5 O7 O11 93.3(18) . . ?
O6 O7 O11 63(2) . . ?
O8 O7 O11 19.4(18) . . ?
O10 O7 O11 22.1(8) . . ?
O11 O8 O10 61(5) . . ?
O11 O8 O9 70(5) . . ?
O10 O8 O9 63(5) . . ?
O11 O8 O6 140(9) . . ?
O10 O8 O6 80(5) . . ?
O9 O8 O6 93(6) . . ?
O11 O8 O7 103(7) . . ?
O10 O8 O7 77(5) . . ?
O9 O8 O7 33(2) . . ?
O6 O8 O7 64(4) . . ?
O11 O8 O5 138(8) . . ?
O10 O8 O5 91(6) . . ?
O9 O8 O5 69(4) . . ?
O6 O8 O5 34(3) . . ?
O7 O8 O5 35.8(16) . . ?
O11 O8 O12 78(6) . . ?
O10 O8 O12 66(4) . . ?
O9 O8 O12 8.1(17) . . ?
O6 O8 O12 86(5) . . ?
O7 O8 O12 25.3(11) . . ?
O5 O8 O12 61(2) . . ?
O11 O8 O5 102(7) . 3_565 ?
O10 O8 O5 155(5) . 3_565 ?
O9 O8 O5 131(3) . 3_565 ?
O6 O8 O5 115(4) . 3_565 ?
O7 O8 O5 126(2) . 3_565 ?
O5 O8 O5 112(3) . 3_565 ?
O12 O8 O5 132(2) . 3_565 ?
O11 O8 O8 143(8) . 3_565 ?
O10 O8 O8 156(7) . 3_565 ?
O9 O8 O8 111(3) . 3_565 ?
O6 O8 O8 77(4) . 3_565 ?
O7 O8 O8 87(3) . 3_565 ?
O5 O8 O8 66(2) . 3_565 ?
O12 O8 O8 106(3) . 3_565 ?
O5 O8 O8 47(3) 3_565 3_565 ?
O12 O9 O10 136(3) . . ?
O12 O9 O7 49.5(18) . . ?
O10 O9 O7 117(2) . . ?
O12 O9 O11 161(2) . . ?
O10 O9 O11 43.2(17) . . ?
O7 O9 O11 149(2) . . ?
O12 O9 O8 161(4) . . ?
O10 O9 O8 46(3) . . ?
O7 O9 O8 112(3) . . ?
O11 O9 O8 38(3) . . ?
O12 O9 O5 86(2) . . ?
O10 O9 O5 88.5(19) . . ?
O7 O9 O5 36.5(13) . . ?
O11 O9 O5 112(2) . . ?
O8 O9 O5 75(3) . . ?
O12 O9 O6 113(3) . . ?
O10 O9 O6 55(2) . . ?
O7 O9 O6 68(2) . . ?
O11 O9 O6 82(3) . . ?
O8 O9 O6 50(3) . . ?
O5 O9 O6 33.7(15) . . ?
O11 O10 O8 51(4) . . ?
O11 O10 O9 71(3) . . ?
O8 O10 O9 71(4) . . ?
O11 O10 O6 118(4) . . ?
O8 O10 O6 67(4) . . ?
O9 O10 O6 90(3) . . ?
O11 O10 O12 88(3) . . ?
O8 O10 O12 88(4) . . ?
O9 O10 O12 19.1(13) . . ?
O6 O10 O12 89(3) . . ?
O11 O10 O7 99(3) . . ?
O8 O10 O7 76(4) . . ?
O9 O10 O7 31.5(15) . . ?
O6 O10 O7 63(3) . . ?
O12 O10 O7 26.6(6) . . ?
O11 O10 O5 109(3) . . ?
O8 O10 O5 65(4) . . ?
O9 O10 O5 60.5(17) . . ?
O6 O10 O5 30(3) . . ?
O12 O10 O5 59.7(12) . . ?
O7 O10 O5 33.1(9) . . ?
O8 O11 O10 68(6) . . ?
O8 O11 O9 72(5) . . ?
O10 O11 O9 65(3) . . ?
O8 O11 O12 80(6) . . ?
O10 O11 O12 67(3) . . ?
O9 O11 O12 8.1(10) . . ?
O8 O11 O6 27(6) . . ?
O10 O11 O6 41(3) . . ?
O9 O11 O6 65(2) . . ?
O12 O11 O6 72(2) . . ?
O8 O11 O7 57(6) . . ?
O10 O11 O7 59(3) . . ?
O9 O11 O7 15.4(12) . . ?
O12 O11 O7 23.1(6) . . ?
O6 O11 O7 50(2) . . ?
O7 O12 O9 81(2) . . ?
O7 O12 O10 81(2) . . ?
O9 O12 O10 24.8(14) . . ?
O7 O12 O11 91(2) . . ?
O9 O12 O11 10.9(13) . . ?
O10 O12 O11 24.8(8) . . ?
O7 O12 O5 13.2(16) . . ?
O9 O12 O5 69(2) . . ?
O10 O12 O5 68.2(15) . . ?
O11 O12 O5 79.3(14) . . ?
O7 O12 O8 70(2) . . ?
O9 O12 O8 11(2) . . ?
O10 O12 O8 26.3(16) . . ?
O11 O12 O8 21.6(16) . . ?
O5 O12 O8 58.0(19) . . ?
O7 O12 O6 40(2) . . ?
O9 O12 O6 48(2) . . ?
O10 O12 O6 41.3(17) . . ?
O11 O12 O6 56.6(17) . . ?
O5 O12 O6 27.2(11) . . ?
O8 O12 O6 38.0(15) . . ?

loop_
_geom_bond_atom_site_label_1
_geom_bond_atom_site_label_2
_geom_bond_distance
_geom_bond_site_symmetry_2
_geom_bond_publ_flag
Fe1 C21' 2.036(3) . ?
Fe1 C22 2.039(3) . ?
Fe1 C25' 2.042(3) . ?
Fe1 C3A 2.042(3) . ?
Fe1 C25 2.042(3) . ?
Fe1 C21 2.042(3) . ?
Fe1 C23 2.044(3) . ?
Fe1 C22' 2.044(3) . ?
Fe1 C24' 2.050(2) . ?
Fe1 C24 2.051(2) . ?
O2' C2' 1.225(3) . ?
O4' C4' 1.220(3) . ?
O2 C2 1.224(3) . ?
O4 C4 1.217(3) . ?
N1 C2 1.366(3) . ?
N1 C6 1.388(3) . ?
N1 C7 1.485(3) . ?
N3 C2 1.371(3) . ?
N3 C4 1.391(3) . ?
N1' C2' 1.360(3) . ?
N1' C6' 1.385(3) . ?
N1' C7' 1.479(3) . ?
N3' C2' 1.369(3) . ?
N3' C4' 1.388(3) . ?
C6 C5 1.328(3) . ?
C6' C5' 1.333(3) . ?
C5' C4' 1.436(3) . ?
C5' C11' 1.498(3) . ?
C5 C4 1.441(3) . ?
C5 C11 1.495(3) . ?
C7' C24' 1.485(3) . ?
C7 C24 1.488(3) . ?
C25 C21 1.413(4) . ?
C25 C24 1.417(3) . ?
C25' C21' 1.417(4) . ?
C25' C24' 1.427(3) . ?
C24 C23 1.423(3) . ?
C24' C22' 1.424(3) . ?
C23 C22 1.415(4) . ?
C22' C3A 1.415(4) . ?
C22 C21 1.400(4) . ?
C21' C3A 1.411(5) . ?
O5 O6 0.81(4) . ?
O5 O7 0.861(18) . ?
O5 O9 1.37(3) . ?
O5 O8 1.42(5) . ?
O5 O12 1.46(2) . ?
O5 O10 1.57(3) . ?
O5 O8 1.77(6) 3_565 ?
O6 O8 1.08(4) . ?
O6 O10 1.16(4) . ?
O6 O7 1.34(5) . ?
O6 O9 1.41(5) . ?
O6 O11 1.54(5) . ?
O6 O12 1.75(5) . ?
O7 O12 0.628(13) . ?
O7 O9 0.82(2) . ?
O7 O8 1.38(5) . ?
O7 O10 1.39(3) . ?
O7 O11 1.60(2) . ?
O8 O11 0.55(4) . ?
O8 O10 0.65(5) . ?
O8 O9 0.85(5) . ?
O8 O12 1.46(5) . ?
O8 O5 1.77(6) 3_565 ?
O8 O8 1.80(9) 3_565 ?
O9 O12 0.630(15) . ?
O9 O10 0.81(3) . ?
O9 O11 0.84(2) . ?
O10 O11 0.609(18) . ?
O10 O12 1.34(3) . ?
O11 O12 1.45(2) . ?
